data_7203763
loop_
_publ_author_name
'Sardar, Kripasindhu'
'Dan, Meenakshi'
'Schwenzer, Birgit'
'Rao, C. N. R.'

_publ_section_title
;
 A simple single-source precursor route to the nanostructures of AlN,
 GaN and InN
;
_journal_issue 22
_journal_name_full 'Journal of Materials Chemistry'
_journal_page_first 2175
_journal_paper_doi 10.1039/b502887f
_journal_volume 15
_journal_year 2005
_chemical_formula_sum 'C1.5 H6 Cl0.75 Ga0.25 N3 O1.5'
_chemical_formula_weight 134.11
_chemical_name_systematic
;
?
;
_space_group_IT_number 165
_symmetry_cell_setting hexagonal
_symmetry_space_group_name_Hall '-P 3 2"c'
_symmetry_space_group_name_H-M 'P -3 c 1'
_atom_sites_solution_hydrogens geom
_atom_sites_solution_primary direct
_atom_sites_solution_secondary difmap
_audit_creation_method SHELXL
_cell_angle_alpha 90.00
_cell_angle_beta 90.00
_cell_angle_gamma 120.00
_cell_formula_units_Z 24
_cell_length_a 16.495(7)
_cell_length_b 16.495(7)
_cell_length_c 14.697(8)
_cell_measurement_temperature 293(2)
_cell_volume 3463(3)
_computing_structure_refinement 'SHELXL-93 (Sheldrick, 1993)'
_computing_structure_solution 'SHELXS-86 (Sheldrick, 1990)'
_diffrn_ambient_temperature 293(2)
_diffrn_radiation_monochromator graphite
_diffrn_radiation_source 'fine-focus sealed tube'
_diffrn_radiation_type MoK\a
_diffrn_radiation_wavelength 0.71073
_diffrn_reflns_av_R_equivalents 0.1667
_diffrn_reflns_av_sigmaI/netI 0.1025
_diffrn_reflns_limit_h_max 14
_diffrn_reflns_limit_h_min -18
_diffrn_reflns_limit_k_max 18
_diffrn_reflns_limit_k_min -17
_diffrn_reflns_limit_l_max 15
_diffrn_reflns_limit_l_min -16
_diffrn_reflns_number 13627
_diffrn_reflns_theta_max 23.37
_diffrn_reflns_theta_min 1.43
_exptl_absorpt_coefficient_mu 1.585
_exptl_absorpt_correction_T_max 1.000000
_exptl_absorpt_correction_T_min 0.648677
_exptl_absorpt_correction_type SADABS
_exptl_crystal_colour colorless
_exptl_crystal_density_diffrn 1.543
_exptl_crystal_description rod
_exptl_crystal_F_000 1644
_exptl_crystal_size_max 0.2
_exptl_crystal_size_mid 0.16
_exptl_crystal_size_min 0.14
_refine_diff_density_max 0.555
_refine_diff_density_min -0.378
_refine_diff_density_rms 0.084
_refine_ls_extinction_method none
_refine_ls_goodness_of_fit_all 1.017
_refine_ls_goodness_of_fit_obs 1.198
_refine_ls_matrix_type full
_refine_ls_number_parameters 128
_refine_ls_number_reflns 1697
_refine_ls_number_restraints 0
_refine_ls_restrained_S_all 1.017
_refine_ls_restrained_S_obs 1.198
_refine_ls_R_factor_all 0.1613
_refine_ls_R_factor_obs 0.0613
_refine_ls_shift/esd_max 0.000
_refine_ls_shift/esd_mean 0.000
_refine_ls_structure_factor_coef Fsqd
_refine_ls_weighting_details 'w=1/[\s^2^(Fo^2^)+(0.0602P)^2^+0.2858P] where P=(Fo^2^+2Fc^2^)/3'
_refine_ls_weighting_scheme calc
_refine_ls_wR_factor_all 0.1555
_refine_ls_wR_factor_obs 0.1212
_reflns_number_observed 806
_reflns_number_total 1697
_reflns_observed_criterion >2sigma(I)
_cod_data_source_file b502887f.txt
_cod_data_source_block try2
_cod_depositor_comments
;
The following automatic conversions were performed:
'_symmetry_cell_setting' value 'Hexagonal' changed to 'hexagonal'
according to '/home/saulius/struct/CIF-dictionaries/cif_core.dic'
dictionary named 'cif_core.dic' version 2.4.1 from 2010-06-29.

Automatic conversion script
Id: cif_fix_enum 1527 2010-12-29 10:47:43Z saulius 

The following automatic conversions were performed:

'_refine_ls_weighting_scheme' value 'calc
w=1/[\s^2^(Fo^2^)+(0.0602P)^2^+0.2858P] where P=(Fo^2^+2Fc^2^)/3' was
changed to 'calc'. New tag '_refine_ls_weighting_details' was
created. The value of the new tag was set to
'w=1/[\s^2^(Fo^2^)+(0.0602P)^2^+0.2858P] where P=(Fo^2^+2Fc^2^)/3'.

Automatic conversion script
Id: cif_fix_values 3143 2015-03-26 13:38:13Z robertas 
;
_cod_original_cell_volume 3463.2(27)
_cod_original_sg_symbol_H-M P-3c1
_cod_original_formula_sum 'C1.50 H6 Cl0.75 Ga0.25 N3 O1.50'
_cod_database_code 7203763

loop_
_symmetry_equiv_pos_as_xyz
'x, y, z'
'-y, x-y, z'
'-x+y, -x, z'
'y, x, -z+1/2'
'x-y, -y, -z+1/2'
'-x, -x+y, -z+1/2'
'-x, -y, -z'
'y, -x+y, -z'
'x-y, x, -z'
'-y, -x, z-1/2'
'-x+y, y, z-1/2'
'x, x-y, z-1/2'

loop_
_atom_site_aniso_label
_atom_site_aniso_U_11
_atom_site_aniso_U_22
_atom_site_aniso_U_33
_atom_site_aniso_U_23
_atom_site_aniso_U_13
_atom_site_aniso_U_12
Ga1 0.0314(9) 0.0314(9) 0.0490(13) 0.000 0.000 0.0157(4)
Ga2 0.0320(6) 0.0320(6) 0.0513(10) 0.000 0.000 0.0160(3)
O1 0.031(3) 0.029(3) 0.058(3) -0.008(3) -0.009(3) 0.008(3)
O2 0.028(3) 0.026(3) 0.062(3) -0.008(3) -0.001(3) 0.010(3)
O3 0.042(4) 0.041(4) 0.054(3) 0.003(3) 0.010(3) 0.023(3)
N1 0.049(5) 0.048(5) 0.086(6) -0.018(4) -0.019(4) 0.026(4)
N2 0.067(6) 0.039(5) 0.129(7) -0.005(5) 0.037(5) 0.023(5)
N3 0.043(5) 0.027(4) 0.090(6) -0.021(4) -0.021(4) 0.016(4)
N4 0.038(5) 0.056(5) 0.084(5) -0.008(5) 0.012(4) 0.018(5)
N5 0.043(5) 0.038(5) 0.099(6) -0.012(4) -0.018(4) 0.019(4)
N6 0.037(5) 0.055(6) 0.114(6) -0.030(5) -0.022(4) 0.015(4)
C1 0.033(6) 0.055(7) 0.044(5) 0.011(5) 0.008(4) 0.019(5)
C2 0.045(6) 0.053(7) 0.053(6) 0.000(5) 0.004(5) 0.024(6)
C3 0.037(6) 0.030(6) 0.057(6) 0.000(4) 0.003(5) 0.018(5)
Cl1 0.037(2) 0.063(2) 0.109(2) 0.0237(15) -0.0051(14) 0.0081(13)
Cl2 0.052(2) 0.052(2) 0.073(2) 0.0011(11) -0.0011(11) -0.004(2)

loop_
_atom_site_label
_atom_site_type_symbol
_atom_site_fract_x
_atom_site_fract_y
_atom_site_fract_z
_atom_site_U_iso_or_equiv
_atom_site_thermal_displace_type
_atom_site_occupancy
_atom_site_calc_flag
_atom_site_refinement_flags
_atom_site_disorder_group
Ga1 Ga 1.0000 0.0000 0.0000 0.0373(6) Uani 1 d S .
Ga2 Ga 0.6667 0.3333 0.32179(9) 0.0384(5) Uani 1 d S .
O1 O 1.1122(3) 0.0444(3) 0.0742(3) 0.0426(14) Uani 1 d . .
O2 O 0.7159(3) 0.4464(3) 0.3963(3) 0.0405(13) Uani 1 d . .
O3 O 0.7791(3) 0.4026(3) 0.2459(3) 0.0444(14) Uani 1 d . .
N1 N 1.1474(5) 0.1885(5) 0.1237(4) 0.061(2) Uani 1 d . .
H1 H 1.0933(5) 0.1796(5) 0.1082(4) 0.073 Uiso 1 calc R .
H2 H 1.1877(5) 0.2406(5) 0.1483(4) 0.073 Uiso 1 calc R .
N2 N 0.8175(5) 0.2973(5) 0.1943(5) 0.080(3) Uani 1 d . .
H3 H 0.7648(5) 0.2507(5) 0.2112(5) 0.096 Uiso 1 calc R .
H4 H 0.8585(5) 0.2875(5) 0.1682(5) 0.096 Uiso 1 calc R .
N3 N 0.8595(4) 0.4775(4) 0.4431(4) 0.054(2) Uani 1 d . .
H5 H 0.8467(4) 0.4212(4) 0.4315(4) 0.065 Uiso 1 calc R .
H6 H 0.9135(4) 0.5173(4) 0.4646(4) 0.065 Uiso 1 calc R .
N4 N 0.9144(4) 0.4511(5) 0.1777(4) 0.062(2) Uani 1 d . .
H7 H 0.9265(4) 0.5079(5) 0.1838(4) 0.074 Uiso 1 calc R .
H8 H 0.9543(4) 0.4396(5) 0.1516(4) 0.074 Uiso 1 calc R .
N5 N 0.8166(4) 0.5872(4) 0.4516(4) 0.061(2) Uani 1 d . .
H9 H 0.7756(4) 0.6045(4) 0.4458(4) 0.073 Uiso 1 calc R .
H10 H 0.8711(4) 0.6254(4) 0.4731(4) 0.073 Uiso 1 calc R .
N6 N 1.2511(5) 0.1358(5) 0.1343(5) 0.072(2) Uani 1 d . .
H11 H 1.2651(5) 0.0927(5) 0.1259(5) 0.087 Uiso 1 calc R .
H12 H 1.2911(5) 0.1880(5) 0.1589(5) 0.087 Uiso 1 calc R .
C1 C 1.1686(6) 0.1218(7) 0.1098(5) 0.045(2) Uani 1 d . .
C2 C 0.8351(7) 0.3818(7) 0.2082(6) 0.050(2) Uani 1 d . .
C3 C 0.7960(6) 0.5029(6) 0.4279(5) 0.041(2) Uani 1 d . .
Cl1 Cl 1.00860(15) 0.6661(2) 0.5745(2) 0.0770(9) Uani 1 d . .
Cl2 Cl 1.3323(2) 0.3323(2) 0.2500 0.0717(11) Uani 1 d S .

loop_
_atom_type_symbol
_atom_type_description
_atom_type_scat_dispersion_real
_atom_type_scat_dispersion_imag
_atom_type_scat_source
C C 0.0033 0.0016 'International Tables Vol C Tables 4.2.6.8 and 6.1.1.4'
H H 0.0000 0.0000 'International Tables Vol C Tables 4.2.6.8 and 6.1.1.4'
N N 0.0061 0.0033 'International Tables Vol C Tables 4.2.6.8 and 6.1.1.4'
O O 0.0106 0.0060 'International Tables Vol C Tables 4.2.6.8 and 6.1.1.4'
Ga Ga 0.2307 1.6083 'International Tables Vol C Tables 4.2.6.8 and 6.1.1.4'
Cl Cl 0.1484 0.1585 'International Tables Vol C Tables 4.2.6.8 and 6.1.1.4'

loop_
_geom_angle_atom_site_label_1
_geom_angle_atom_site_label_2
_geom_angle_atom_site_label_3
_geom_angle
_geom_angle_site_symmetry_1
_geom_angle_site_symmetry_3
_geom_angle_publ_flag
O1 Ga1 O1 180.0 9_545 3_765 ?
O1 Ga1 O1 91.7(2) 9_545 7_755 ?
O1 Ga1 O1 88.3(2) 3_765 7_755 ?
O1 Ga1 O1 88.3(2) 9_545 . ?
O1 Ga1 O1 91.7(2) 3_765 . ?
O1 Ga1 O1 180.0 7_755 . ?
O1 Ga1 O1 91.7(2) 9_545 8_665 ?
O1 Ga1 O1 88.3(2) 3_765 8_665 ?
O1 Ga1 O1 91.7(2) 7_755 8_665 ?
O1 Ga1 O1 88.3(2) . 8_665 ?
O1 Ga1 O1 88.3(2) 9_545 2_645 ?
O1 Ga1 O1 91.7(2) 3_765 2_645 ?
O1 Ga1 O1 88.3(2) 7_755 2_645 ?
O1 Ga1 O1 91.7(2) . 2_645 ?
O1 Ga1 O1 179.999(1) 8_665 2_645 ?
O2 Ga2 O2 91.7(2) 3_665 2_655 ?
O2 Ga2 O2 91.7(2) 3_665 . ?
O2 Ga2 O2 91.7(2) 2_655 . ?
O2 Ga2 O3 90.6(2) 3_665 . ?
O2 Ga2 O3 177.2(2) 2_655 . ?
O2 Ga2 O3 86.7(2) . . ?
O2 Ga2 O3 86.7(2) 3_665 3_665 ?
O2 Ga2 O3 90.6(2) 2_655 3_665 ?
O2 Ga2 O3 177.2(2) . 3_665 ?
O3 Ga2 O3 91.0(2) . 3_665 ?
O2 Ga2 O3 177.2(2) 3_665 2_655 ?
O2 Ga2 O3 86.7(2) 2_655 2_655 ?
O2 Ga2 O3 90.6(2) . 2_655 ?
O3 Ga2 O3 91.0(2) . 2_655 ?
O3 Ga2 O3 91.0(2) 3_665 2_655 ?
C1 O1 Ga1 134.1(6) . . ?
C3 O2 Ga2 133.7(5) . . ?
C2 O3 Ga2 134.2(6) . . ?
O1 C1 N6 118.0(9) . . ?
O1 C1 N1 122.5(8) . . ?
N6 C1 N1 119.5(9) . . ?
O3 C2 N2 124.2(9) . . ?
O3 C2 N4 117.4(9) . . ?
N2 C2 N4 118.3(9) . . ?
O2 C3 N5 120.2(8) . . ?
O2 C3 N3 121.9(8) . . ?
N5 C3 N3 117.8(8) . . ?

loop_
_geom_bond_atom_site_label_1
_geom_bond_atom_site_label_2
_geom_bond_distance
_geom_bond_site_symmetry_2
_geom_bond_publ_flag
Ga1 O1 1.948(5) 9_545 ?
Ga1 O1 1.948(5) 3_765 ?
Ga1 O1 1.948(5) 7_755 ?
Ga1 O1 1.948(5) . ?
Ga1 O1 1.948(5) 8_665 ?
Ga1 O1 1.948(5) 2_645 ?
Ga2 O2 1.956(5) 3_665 ?
Ga2 O2 1.956(5) 2_655 ?
Ga2 O2 1.956(5) . ?
Ga2 O3 1.968(5) . ?
Ga2 O3 1.968(5) 3_665 ?
Ga2 O3 1.968(5) 2_655 ?
O1 C1 1.257(9) . ?
O2 C3 1.265(8) . ?
O3 C2 1.263(9) . ?
N1 C1 1.327(10) . ?
N2 C2 1.291(10) . ?
N3 C3 1.328(9) . ?
N4 C2 1.312(10) . ?
N5 C3 1.303(9) . ?
N6 C1 1.311(9) . ?
